data_4508478
loop_
_publ_author_name
'Isaeva, Vera I.'
'Belyaeva, Elena V.'
'Fitch, Andrew N.'
'Chernyshev, Vladimir V.'
'Klyamkin, Semen N.'
'Kustov, Leonid M.'

_publ_section_title
;
 Synthesis and Structural Characterization of a Series of Novel
 Zn(II)-based MOFs with Pyridine-2,5-dicarboxylate Linkers
;
_journal_issue 12
_journal_name_full 'Crystal Growth &amp; Design'
_journal_page_first 5305
_journal_paper_doi 10.1021/cg401106z
_journal_volume 13
_journal_year 2013
_chemical_formula_moiety 'C14 H10 N2 O9 Zn'
_chemical_formula_sum 'C14 H10 N2 O9 Zn'
_chemical_formula_weight 415.61
_chemical_name_systematic
; 
Aquabis(pyridine-2-carboxylato-5-carboxylic 
acid-N,O)-zinc(II) 
;
_space_group_IT_number 15
_symmetry_cell_setting monoclinic
_symmetry_space_group_name_Hall '-C 2yc'
_symmetry_space_group_name_H-M 'C 1 2/c 1'
_audit_creation_method SHELXL-97
_cell_angle_alpha 90.00
_cell_angle_beta 110.958(9)
_cell_angle_gamma 90.00
_cell_formula_units_Z 4
_cell_length_a 17.9666(9)
_cell_length_b 7.1635(12)
_cell_length_c 12.5582(11)
_cell_measurement_reflns_used 1127
_cell_measurement_temperature 298(2)
_cell_measurement_theta_max 12.989
_cell_measurement_theta_min 1.366
_cell_volume 1509.4(3)
_computing_cell_refinement 'LSPAID (Visser et al., 1986)'
_computing_data_collection 'local program'
_computing_data_reduction 'MRIA (Zlokazov et al., 1992)'
_computing_molecular_graphics 'PLATON (Spek, 2009)'
_computing_publication_material 'SHELXL-97 and MRIA'
_computing_structure_refinement MRIA
_computing_structure_solution MRIA
_diffrn_ambient_temperature 298(2)
_diffrn_detector_type 'scintillation counter'
_diffrn_measurement_device_type 'ESRF powder diffractometer'
_diffrn_radiation_monochromator 'Si 111 double crystal'
_diffrn_radiation_type synchrotron
_diffrn_radiation_wavelength 0.399810(13)
_diffrn_source 'ID31 bending magnet at ESRF'
_diffrn_source_type 'synchrotron radiation'
_exptl_absorpt_coefficient_mu 0.892
_exptl_absorpt_correction_type none
_exptl_crystal_density_diffrn 1.829
_exptl_crystal_density_method 'not measured'
_exptl_crystal_F_000 840
_pd_block_diffractogram_id V_pattern
_pd_char_colour colorless
_pd_char_particle_morphology 'no specific habit'
_pd_instr_location
; 
ID31 beam line, ESRF, Grenoble, France
;
_pd_meas_2theta_range_inc 0.002
_pd_meas_2theta_range_max 26.000
_pd_meas_2theta_range_min 1.000
_pd_meas_number_of_points 12501
_pd_meas_scan_method cont
_pd_prep_pressure 101
_pd_prep_temperature 298(2)
_pd_proc_2theta_range_inc 0.002
_pd_proc_2theta_range_max 26.000
_pd_proc_2theta_range_min 1.000
_pd_proc_ls_background_function 'Chebyshev polynomial up to the 5th order'
_pd_proc_ls_pref_orient_corr none
_pd_proc_ls_profile_function 'split-type pseudo-Voigt (Toraya, 1986)'
_pd_proc_ls_prof_R_factor 0.0601
_pd_proc_ls_prof_wR_expected 0.0617
_pd_proc_ls_prof_wR_factor 0.0781
_pd_proc_wavelength 0.399810(13)
_pd_spec_mounting
; 
Specimen was sealed in a 1.0 mm diameter borosilicate glass capillary
;
_pd_spec_mount_mode transmission
_pd_spec_shape cylinder
_pd_spec_size_axial 15
_pd_spec_size_equat 1.0
_pd_spec_size_thick 1.0
_refine_diff_density_max 0.35
_refine_diff_density_min -0.24
_refine_diff_density_rms 0.17
_refine_ls_extinction_method none
_refine_ls_goodness_of_fit_all 1.2660
_refine_ls_hydrogen_treatment noref
_refine_ls_matrix_type fullcycle
_refine_ls_number_constraints 0
_refine_ls_number_parameters 113
_refine_ls_number_restraints 51
_refine_ls_R_I_factor 0.1235
_refine_ls_shift/su_max 0.002
_refine_ls_shift/su_mean 0.000
_refine_ls_structure_factor_coef Inet
_refine_ls_weighting_scheme sigma
_cod_data_source_file cg401106z_si_002.cif
_cod_data_source_block c2c
_cod_original_sg_symbol_H-M 'C 2/c'
_cod_database_code 4508478

loop_
_symmetry_equiv_pos_as_xyz
'x, y, z'
'-x, y, -z+1/2'
'x+1/2, y+1/2, z'
'-x+1/2, y+1/2, -z+1/2'
'-x, -y, -z'
'x, -y, z-1/2'
'-x+1/2, -y+1/2, -z'
'x+1/2, -y+1/2, z-1/2'

loop_
_atom_site_label
_atom_site_type_symbol
_atom_site_fract_x
_atom_site_fract_y
_atom_site_fract_z
_atom_site_U_iso_or_equiv
_atom_site_adp_type
_atom_site_occupancy
_atom_site_symmetry_multiplicity
_atom_site_calc_flag
_atom_site_refinement_flags
Zn1 Zn 0.5000 0.16250(19) 0.7500 0.0360(9) Uiso 1 2 d S
O1 O 0.5297(5) 0.1880(6) 0.6028(6) 0.039(3) Uiso 1 1 d .
O2 O 0.4781(4) 0.2978(7) 0.4220(5) 0.047(3) Uiso 1 1 d .
O3 O 0.1468(4) 0.5928(9) 0.5442(6) 0.042(2) Uiso 1 1 d .
H3 H 0.1110 0.6206 0.5673 0.063 Uiso 1 1 calc .
O4 O 0.2063(4) 0.4758(8) 0.7227(4) 0.047(3) Uiso 1 1 d .
N1 N 0.4033(5) 0.3108(8) 0.6487(7) 0.046(3) Uiso 1 1 d .
C1 C 0.4028(6) 0.3383(10) 0.5412(10) 0.051(5) Uiso 1 1 d .
C2 C 0.3418(7) 0.4254(15) 0.4591(9) 0.054(4) Uiso 1 1 d .
H2 H 0.3443 0.4442 0.3872 0.065 Uiso 1 1 calc .
C3 C 0.2748(6) 0.4872(10) 0.4828(8) 0.054(4) Uiso 1 1 d .
H3A H 0.2317 0.5431 0.4268 0.065 Uiso 1 1 calc .
C4 C 0.2756(6) 0.4614(13) 0.5933(8) 0.052(4) Uiso 1 1 d .
C5 C 0.3393(7) 0.3656(11) 0.6741(9) 0.050(5) Uiso 1 1 d .
H5 H 0.3375 0.3395 0.7457 0.060 Uiso 1 1 calc .
C6 C 0.2067(6) 0.5171(12) 0.6284(9) 0.059(4) Uiso 1 1 d .
C7 C 0.4774(5) 0.2744(17) 0.5189(9) 0.054(4) Uiso 1 1 d .
OW O 0.5000 -0.1088(12) 0.7500 0.046(4) Uiso 1 2 d S
HW H 0.4852 -0.1795 0.7941 0.069 Uiso 1 1 calc .

loop_
_atom_type_symbol
_atom_type_description
_atom_type_scat_dispersion_real
_atom_type_scat_dispersion_imag
_atom_type_scat_source
Zn Zn 0.3242 0.9375 'International Tables Vol C Tables 4.2.6.8 and 6.1.1.4'
O O 0.0056 0.0036 'International Tables Vol C Tables 4.2.6.8 and 6.1.1.4'
N N 0.0030 0.0019 'International Tables Vol C Tables 4.2.6.8 and 6.1.1.4'
C C 0.0015 0.0009 'International Tables Vol C Tables 4.2.6.8 and 6.1.1.4'
H H 0.0000 0.0000 'International Tables Vol C Tables 4.2.6.8 and 6.1.1.4'

loop_
_geom_angle_atom_site_label_1
_geom_angle_atom_site_label_2
_geom_angle_atom_site_label_3
_geom_angle
_geom_angle_site_symmetry_1
_geom_angle_site_symmetry_3
OW Zn1 N1 121.29(18) . 2_656
OW Zn1 N1 121.29(18) . .
N1 Zn1 N1 117.4(4) 2_656 .
OW Zn1 O1 94.98(13) . 2_656
N1 Zn1 O1 80.5(4) 2_656 2_656
N1 Zn1 O1 94.3(3) . 2_656
OW Zn1 O1 94.98(13) . .
N1 Zn1 O1 94.3(3) 2_656 .
N1 Zn1 O1 80.5(4) . .
O1 Zn1 O1 170.0(3) 2_656 .
C7 O1 Zn1 114.7(8) . .
C6 O3 H3 109.5 . .
C5 N1 C1 119.1(8) . .
C5 N1 Zn1 127.4(7) . .
C1 N1 Zn1 113.3(7) . .
C2 C1 N1 122.5(12) . .
C2 C1 C7 121.2(12) . .
N1 C1 C7 116.2(8) . .
C1 C2 C3 120.1(11) . .
C1 C2 H2 120.0 . .
C3 C2 H2 119.9 . .
C4 C3 C2 117.5(9) . .
C4 C3 H3A 121.2 . .
C2 C3 H3A 121.3 . .
C3 C4 C5 119.9(11) . .
C3 C4 C6 122.5(8) . .
C5 C4 C6 117.3(10) . .
N1 C5 C4 120.7(11) . .
N1 C5 H5 119.6 . .
C4 C5 H5 119.6 . .
O4 C6 O3 126.0(11) . .
O4 C6 C4 120.6(8) . .
O3 C6 C4 113.1(10) . .
O2 C7 O1 127.5(11) . .
O2 C7 C1 117.2(8) . .
O1 C7 C1 115.0(11) . .
Zn1 OW HW 126.2 . .

loop_
_geom_bond_atom_site_label_1
_geom_bond_atom_site_label_2
_geom_bond_distance
_geom_bond_site_symmetry_2
Zn1 OW 1.943(9) .
Zn1 N1 2.046(7) 2_656
Zn1 N1 2.046(7) .
Zn1 O1 2.107(9) 2_656
Zn1 O1 2.107(9) .
O1 C7 1.291(11) .
O2 C7 1.233(14) .
O3 C6 1.325(11) .
O3 H3 0.82 .
O4 C6 1.223(13) .
N1 C5 1.357(17) .
N1 C1 1.361(17) .
C1 C2 1.358(14) .
C1 C7 1.534(17) .
C2 C3 1.411(18) .
C2 H2 0.93 .
C3 C4 1.395(15) .
C3 H3A 0.93 .
C4 C5 1.407(13) .
C4 C6 1.509(18) .
C5 H5 0.93 .
OW HW 0.86 .

loop_
_geom_hbond_atom_site_label_D
_geom_hbond_atom_site_label_H
_geom_hbond_atom_site_label_A
_geom_hbond_distance_DH
_geom_hbond_distance_HA
_geom_hbond_distance_DA
_geom_hbond_angle_DHA
_geom_hbond_site_symmetry_A
OW HW O2 0.86 1.86 2.695(7) 163 6_556
O3 H3 O1 0.82 1.74 2.558(12) 174 3_455
C3 H3A O4 0.93 2.44 3.062(10) 124 6_565
